data_4061602
_journal_name_full Organometallics
_journal_paper_doi 10.1021/om050411u
_journal_year 2005
_chemical_formula_sum 'C20 H47 B9 N O Si2 Y'
_chemical_formula_weight 559.97
_space_group_IT_number 9
_symmetry_cell_setting monoclinic
_symmetry_space_group_name_Hall 'C -2yc'
_symmetry_space_group_name_H-M 'C 1 c 1'
_cell_angle_alpha 90.00
_cell_angle_beta 100.0110(10)
_cell_angle_gamma 90.00
_cell_formula_units_Z 4
_cell_length_a 16.3109(11)
_cell_length_b 18.5458(12)
_cell_length_c 10.2668(7)
_cell_measurement_temperature 293(2)
_cell_volume 3058.4(4)
_diffrn_ambient_temperature 293(2)
_exptl_crystal_density_diffrn 1.216
_cod_depositor_comments
;
The following automatic conversions were performed:
'_symmetry_cell_setting' value 'MONOCLINIC' changed to 'monoclinic'
according to '/home/saulius/struct/CIF-dictionaries/cif_core.dic'
dictionary named 'cif_core.dic' version 2.4.1 from 2010-06-29.

Automatic conversion script
Id: cif_fix_enum 1527 2010-12-29 10:47:43Z saulius 
;
_cod_original_sg_symbol_H-M 'C c'
_cod_database_code 4061602

loop_
_symmetry_equiv_pos_as_xyz
'x, y, z'
'x, -y, z+1/2'
'x+1/2, y+1/2, z'
'x+1/2, -y+1/2, z+1/2'

loop_
_atom_site_label
_atom_site_type_symbol
_atom_site_fract_x
_atom_site_fract_y
_atom_site_fract_z
_atom_site_U_iso_or_equiv
_atom_site_adp_type
_atom_site_occupancy
_atom_site_symmetry_multiplicity
_atom_site_calc_flag
_atom_site_refinement_flags
_atom_site_disorder_assembly
_atom_site_disorder_group
N1 N 0.6092(2) 0.1705(2) 0.9127(4) 0.0463(9) Uani 1 1 d . . .
O1 O 0.40439(17) 0.17280(14) 0.9115(3) 0.0396(6) Uani 1 1 d . . .
Y1 Y 0.48652(3) 0.238799(14) 0.78559(3) 0.02705(9) Uani 1 1 d . . .
Si1 Si 0.32608(9) 0.37316(7) 0.94486(14) 0.0514(3) Uani 1 1 d . . .
Si2 Si 0.58886(8) 0.42322(6) 0.64517(13) 0.0466(3) Uani 1 1 d . . .
C1 C 0.4148(3) 0.1206(2) 0.6474(4) 0.0325(8) Uani 1 1 d . . .
C2 C 0.5122(2) 0.11876(18) 0.6444(3) 0.0318(8) Uani 1 1 d . . .
C11 C 0.3794(3) 0.0761(2) 0.7523(5) 0.0419(10) Uani 1 1 d . . .
H11A H 0.3364 0.0442 0.7073 0.050 Uiso 1 1 calc R . .
H11B H 0.4236 0.0461 0.7995 0.050 Uiso 1 1 calc R . .
C12 C 0.3438(3) 0.1196(2) 0.8501(4) 0.0452(10) Uani 1 1 d . . .
H12A H 0.2939 0.1439 0.8063 0.054 Uiso 1 1 calc R . .
H12B H 0.3285 0.0882 0.9175 0.054 Uiso 1 1 calc R . .
C13 C 0.3986(3) 0.1824(3) 1.0493(4) 0.0550(12) Uani 1 1 d . . .
H13A H 0.3613 0.1471 1.0747 0.083 Uiso 1 1 calc R . .
H13B H 0.3780 0.2299 1.0623 0.083 Uiso 1 1 calc R . .
H13C H 0.4528 0.1766 1.1025 0.083 Uiso 1 1 calc R . .
C14 C 0.5725(3) 0.0729(2) 0.7421(5) 0.0438(10) Uani 1 1 d . . .
H14A H 0.5524 0.0236 0.7353 0.053 Uiso 1 1 calc R . .
H14B H 0.6260 0.0732 0.7132 0.053 Uiso 1 1 calc R . .
C15 C 0.5867(3) 0.0937(2) 0.8857(5) 0.0491(11) Uani 1 1 d . . .
H15A H 0.5365 0.0833 0.9209 0.059 Uiso 1 1 calc R . .
H15B H 0.6309 0.0637 0.9329 0.059 Uiso 1 1 calc R . .
C16 C 0.6915(3) 0.1875(3) 0.8762(6) 0.0696(15) Uani 1 1 d . . .
H16A H 0.7340 0.1596 0.9300 0.104 Uiso 1 1 calc R . .
H16B H 0.7032 0.2379 0.8904 0.104 Uiso 1 1 calc R . .
H16C H 0.6903 0.1761 0.7847 0.104 Uiso 1 1 calc R . .
C17 C 0.6181(4) 0.1816(3) 1.0576(5) 0.0701(16) Uani 1 1 d . . .
H17A H 0.6655 0.1552 1.1017 0.105 Uiso 1 1 calc R . .
H17B H 0.5689 0.1648 1.0874 0.105 Uiso 1 1 calc R . .
H17C H 0.6257 0.2320 1.0773 0.105 Uiso 1 1 calc R . .
C21 C 0.4296(2) 0.3572(2) 0.8917(4) 0.0357(9) Uani 1 1 d . . .
C22 C 0.5079(3) 0.3408(2) 0.9721(4) 0.0386(9) Uani 1 1 d . . .
H22A H 0.5169 0.3320 1.0676 0.046 Uiso 1 1 calc R . .
C23 C 0.5701(3) 0.3532(2) 0.8979(4) 0.0387(9) Uani 1 1 d . . .
H23A H 0.6298 0.3535 0.9340 0.046 Uiso 1 1 calc R . .
C24 C 0.5351(3) 0.3769(2) 0.7694(4) 0.0353(10) Uani 1 1 d . . .
C25 C 0.4483(3) 0.3778(2) 0.7695(4) 0.0330(9) Uani 1 1 d . . .
H25A H 0.4074 0.3987 0.6982 0.040 Uiso 1 1 calc R . .
C26 C 0.2848(4) 0.4591(3) 0.8692(8) 0.100(2) Uani 1 1 d . . .
H26A H 0.2747 0.4545 0.7746 0.150 Uiso 1 1 calc R . .
H26B H 0.3245 0.4969 0.8951 0.150 Uiso 1 1 calc R . .
H26C H 0.2335 0.4706 0.8985 0.150 Uiso 1 1 calc R . .
C27 C 0.2461(3) 0.3036(3) 0.8857(6) 0.0660(14) Uani 1 1 d . . .
H27A H 0.2384 0.3005 0.7910 0.099 Uiso 1 1 calc R . .
H27B H 0.1944 0.3166 0.9121 0.099 Uiso 1 1 calc R . .
H27C H 0.2642 0.2577 0.9235 0.099 Uiso 1 1 calc R . .
C28 C 0.3424(4) 0.3802(4) 1.1295(6) 0.090(2) Uani 1 1 d . . .
H28A H 0.3847 0.4155 1.1589 0.136 Uiso 1 1 calc R . .
H28B H 0.3597 0.3342 1.1678 0.136 Uiso 1 1 calc R . .
H28C H 0.2913 0.3944 1.1565 0.136 Uiso 1 1 calc R . .
C29 C 0.6438(4) 0.5032(3) 0.7273(7) 0.090(2) Uani 1 1 d . . .
H29A H 0.6716 0.5282 0.6657 0.136 Uiso 1 1 calc R . .
H29B H 0.6840 0.4878 0.8018 0.136 Uiso 1 1 calc R . .
H29C H 0.6042 0.5348 0.7569 0.136 Uiso 1 1 calc R . .
C30 C 0.5093(4) 0.4562(3) 0.5069(6) 0.0789(18) Uani 1 1 d . . .
H30A H 0.5363 0.4806 0.4435 0.118 Uiso 1 1 calc R . .
H30B H 0.4724 0.4889 0.5404 0.118 Uiso 1 1 calc R . .
H30C H 0.4781 0.4161 0.4651 0.118 Uiso 1 1 calc R . .
C31 C 0.6685(4) 0.3672(3) 0.5856(8) 0.103(3) Uani 1 1 d . . .
H31A H 0.6937 0.3942 0.5234 0.155 Uiso 1 1 calc R . .
H31B H 0.6427 0.3247 0.5433 0.155 Uiso 1 1 calc R . .
H31C H 0.7103 0.3534 0.6591 0.155 Uiso 1 1 calc R . .
B3 B 0.5411(3) 0.1928(2) 0.5759(5) 0.0373(10) Uani 1 1 d . . .
H3 H 0.6046 0.2145 0.6031 0.045 Uiso 1 1 calc R . .
B4 B 0.4521(3) 0.2462(2) 0.5274(4) 0.0371(10) Uani 1 1 d . . .
H4 H 0.4517 0.3051 0.5145 0.045 Uiso 1 1 calc R . .
B5 B 0.3726(3) 0.1969(2) 0.5852(5) 0.0351(10) Uani 1 1 d . . .
H5 H 0.3183 0.2208 0.6191 0.042 Uiso 1 1 calc R . .
B6 B 0.4475(3) 0.0653(2) 0.5334(5) 0.0418(11) Uani 1 1 d . . .
H6 H 0.4464 0.0060 0.5364 0.050 Uiso 1 1 calc R . .
B7 B 0.5297(3) 0.1130(3) 0.4835(5) 0.0428(11) Uani 1 1 d . . .
H7 H 0.5829 0.0852 0.4529 0.051 Uiso 1 1 calc R . .
B8 B 0.4907(3) 0.1933(2) 0.4074(5) 0.0436(11) Uani 1 1 d . . .
H8 H 0.5181 0.2178 0.3273 0.052 Uiso 1 1 calc R . .
B9 B 0.3814(3) 0.1960(2) 0.4122(5) 0.0431(11) Uani 1 1 d . . .
H9 H 0.3364 0.2228 0.3350 0.052 Uiso 1 1 calc R . .
B10 B 0.3564(3) 0.1166(3) 0.4904(5) 0.0445(12) Uani 1 1 d . . .
H10 H 0.2947 0.0914 0.4645 0.053 Uiso 1 1 calc R . .
B11 B 0.4292(4) 0.1128(3) 0.3832(5) 0.0488(13) Uani 1 1 d . . .
H11 H 0.4156 0.0851 0.2871 0.059 Uiso 1 1 calc R . .

loop_
_atom_site_aniso_label
_atom_site_aniso_U_11
_atom_site_aniso_U_22
_atom_site_aniso_U_33
_atom_site_aniso_U_23
_atom_site_aniso_U_13
_atom_site_aniso_U_12
N1 0.040(2) 0.050(2) 0.044(2) -0.0058(17) -0.0050(17) 0.0077(16)
O1 0.0508(17) 0.0423(16) 0.0282(15) 0.0024(12) 0.0138(13) -0.0072(13)
Y1 0.03087(15) 0.02706(14) 0.02343(14) -0.0007(2) 0.00528(11) 0.0012(2)
Si1 0.0532(8) 0.0455(7) 0.0639(9) 0.0015(6) 0.0334(7) 0.0081(6)
Si2 0.0501(7) 0.0382(6) 0.0579(8) 0.0058(5) 0.0276(6) -0.0007(5)
C1 0.041(2) 0.031(2) 0.025(2) 0.0004(15) 0.0010(17) -0.0019(16)
C2 0.041(2) 0.0278(19) 0.027(2) -0.0030(14) 0.0084(17) 0.0027(15)
C11 0.050(3) 0.036(2) 0.039(3) 0.004(2) 0.006(2) -0.0123(18)
C12 0.049(3) 0.048(3) 0.042(3) 0.0043(19) 0.017(2) -0.0147(19)
C13 0.076(3) 0.064(3) 0.028(2) 0.004(2) 0.017(2) -0.009(2)
C14 0.047(3) 0.038(2) 0.045(3) -0.001(2) 0.002(2) 0.0124(19)
C15 0.051(3) 0.044(3) 0.047(3) 0.007(2) -0.005(2) 0.013(2)
C16 0.037(3) 0.081(4) 0.086(4) -0.005(3) -0.004(3) -0.002(2)
C17 0.077(4) 0.084(4) 0.039(3) -0.004(3) -0.017(3) 0.029(3)
C21 0.041(2) 0.032(2) 0.037(2) -0.0055(16) 0.0162(19) 0.0044(16)
C22 0.051(3) 0.034(2) 0.030(2) -0.0065(16) 0.0037(18) -0.0019(17)
C23 0.033(2) 0.036(2) 0.045(2) -0.0106(17) 0.0021(18) -0.0065(16)
C24 0.038(2) 0.026(2) 0.045(3) -0.0020(18) 0.014(2) -0.0029(16)
C25 0.039(2) 0.028(2) 0.033(2) -0.0003(16) 0.0094(19) 0.0060(16)
C26 0.074(4) 0.069(4) 0.171(7) 0.034(4) 0.059(5) 0.027(3)
C27 0.046(3) 0.078(4) 0.076(4) 0.009(3) 0.017(3) 0.005(2)
C28 0.115(5) 0.099(5) 0.073(4) -0.030(3) 0.063(4) -0.010(4)
C29 0.104(5) 0.074(4) 0.101(5) -0.004(3) 0.037(4) -0.046(4)
C30 0.098(5) 0.063(4) 0.079(4) 0.030(3) 0.022(4) -0.012(3)
C31 0.107(5) 0.077(4) 0.153(7) 0.036(4) 0.098(5) 0.029(4)
B3 0.044(3) 0.036(3) 0.035(3) -0.007(2) 0.015(2) -0.0066(19)
B4 0.054(3) 0.032(2) 0.027(2) -0.0014(16) 0.009(2) -0.0027(19)
B5 0.040(3) 0.033(2) 0.031(3) 0.0010(19) 0.002(2) 0.0065(19)
B6 0.062(3) 0.030(2) 0.033(2) -0.0062(18) 0.008(2) -0.003(2)
B7 0.059(3) 0.040(3) 0.034(3) -0.0063(19) 0.019(2) 0.009(2)
B8 0.065(3) 0.038(3) 0.030(3) 0.0018(18) 0.013(2) 0.001(2)
B9 0.061(3) 0.040(3) 0.026(2) 0.0044(18) 0.000(2) 0.007(2)
B10 0.058(3) 0.039(3) 0.033(3) -0.0057(19) -0.003(2) -0.007(2)
B11 0.082(4) 0.036(3) 0.026(2) -0.0042(18) 0.005(3) -0.005(2)

loop_
_geom_bond_atom_site_label_1
_geom_bond_atom_site_label_2
_geom_bond_distance
_geom_bond_site_symmetry_2
_geom_bond_publ_flag
N1 C17 1.483(6) . ?
N1 C15 1.485(6) . ?
N1 C16 1.488(6) . ?
N1 Y1 2.531(4) . ?
O1 C13 1.445(5) . ?
O1 C12 1.461(5) . ?
O1 Y1 2.359(3) . ?
Y1 B3 2.611(5) . ?
Y1 B4 2.616(4) . ?
Y1 B5 2.638(5) . ?
Y1 C25 2.651(4) . ?
Y1 C22 2.670(4) . ?
Y1 C23 2.673(4) . ?
Y1 C21 2.687(4) . ?
Y1 C24 2.695(4) . ?
Y1 C2 2.728(3) . ?
Y1 C1 2.759(4) . ?
Si1 C26 1.849(6) . ?
Si1 C27 1.860(6) . ?
Si1 C28 1.872(6) . ?
Si1 C21 1.886(4) . ?
Si2 C31 1.849(6) . ?
Si2 C30 1.853(6) . ?
Si2 C29 1.857(6) . ?
Si2 C24 1.877(4) . ?
C1 C11 1.547(5) . ?
C1 C2 1.594(5) . ?
C1 B5 1.653(6) . ?
C1 B6 1.710(6) . ?
C1 B10 1.725(6) . ?
C2 C14 1.535(5) . ?
C2 B3 1.649(6) . ?
C2 B6 1.725(6) . ?
C2 B7 1.729(6) . ?
C11 C12 1.483(6) . ?
C14 C15 1.502(6) . ?
C21 C25 1.395(5) . ?
C21 C22 1.427(6) . ?
C22 C23 1.390(6) . ?
C23 C24 1.413(6) . ?
C24 C25 1.416(5) . ?
B3 B7 1.752(6) . ?
B3 B4 1.757(7) . ?
B3 B8 1.782(7) . ?
B4 B9 1.767(7) . ?
B4 B5 1.771(7) . ?
B4 B8 1.775(6) . ?
B5 B10 1.774(6) . ?
B5 B9 1.807(7) . ?
B6 B10 1.755(7) . ?
B6 B7 1.755(7) . ?
B6 B11 1.756(7) . ?
B7 B8 1.749(7) . ?
B7 B11 1.778(8) . ?
B8 B11 1.791(7) . ?
B8 B9 1.793(7) . ?
B9 B10 1.760(7) . ?
B9 B11 1.778(7) . ?
B10 B11 1.755(7) . ?
